data_1513428
loop_
_publ_author_name
'Shen, Duyi'
'Miao, Chengxia'
'Wang, Shoufeng'
'Xia, Chungu'
'Sun, Wei'

_publ_section_title
;
 Efficient benzylic and aliphatic C-h oxidation with selectivity for
 methylenic sites catalyzed by a bioinspired manganese complex.
;
_journal_issue 4
_journal_name_full 'Organic letters'
_journal_page_first 1108
_journal_page_last 1111
_journal_paper_doi 10.1021/ol4037083
_journal_volume 16
_journal_year 2014
_chemical_absolute_configuration ad
_chemical_formula_moiety 'C26 H30 F6 Mn N6 O6 S2'
_chemical_formula_sum 'C26 H30 F6 Mn N6 O6 S2'
_chemical_formula_weight 755.62
_chemical_name_systematic
;
 ? 
;
_space_group_crystal_system monoclinic
_space_group_IT_number 4
_space_group_name_Hall 'P 2yb'
_space_group_name_H-M_alt 'P 1 21 1'
_symmetry_space_group_name_Hall 'P 2yb'
_symmetry_space_group_name_H-M 'P 1 21 1'
_atom_sites_solution_hydrogens geom
_atom_sites_solution_primary iterative
_atom_sites_solution_secondary difmap
_audit_creation_date 2013-04-12
_audit_creation_method
;
  Olex2 1.2
  (compiled Mar 21 2013 11:16:32, GUI svn.r4456)
;
_cell_angle_alpha 90.00
_cell_angle_beta 90.352(2)
_cell_angle_gamma 90.00
_cell_formula_units_Z 2
_cell_length_a 8.5432(2)
_cell_length_b 16.2125(4)
_cell_length_c 11.4680(5)
_cell_measurement_reflns_used 7596
_cell_measurement_temperature 150.01(10)
_cell_measurement_theta_max 28.3520
_cell_measurement_theta_min 3.7630
_cell_volume 1588.36(9)
_computing_cell_refinement
;
CrysAlisPro, Agilent Technologies,
Version 1.171.36.28 (release 01-02-2013 CrysAlis171 .NET)
(compiled Feb  1 2013,16:14:44)
;
_computing_data_collection
;
CrysAlisPro, Agilent Technologies,
Version 1.171.36.28 (release 01-02-2013 CrysAlis171 .NET)
(compiled Feb  1 2013,16:14:44)
;
_computing_data_reduction
;
CrysAlisPro, Agilent Technologies,
Version 1.171.36.28 (release 01-02-2013 CrysAlis171 .NET)
(compiled Feb  1 2013,16:14:44)
;
_computing_molecular_graphics
;
O. V. Dolomanov, L. J. Bourhis, R. J. Gildea, J. A. K. Howard and H. Puschmann,
OLEX2: a complete structure solution, refinement and analysis program.
J. Appl. Cryst. (2009). 42, 339-341.
;
_computing_publication_material
;
O. V. Dolomanov, L. J. Bourhis, R. J. Gildea, J. A. K. Howard and H. Puschmann,
OLEX2: a complete structure solution, refinement and analysis program.
J. Appl. Cryst. (2009). 42, 339-341.
;
_computing_structure_refinement
;
SHELXL, G.M. Sheldrick, Acta Cryst.
(2008). A64, 112-122
;
_computing_structure_solution 'SUPERFLIP, J. Appl. Cryst. (2007) 40, 786-790'
_diffrn_ambient_temperature 150.01(10)
_diffrn_detector_area_resol_mean 16.0733
_diffrn_measured_fraction_theta_full 0.9979
_diffrn_measured_fraction_theta_max 0.8462
_diffrn_measurement_details
;
  1 omega   -7.00   59.00   1.0000    5.0000
omega____ theta____ kappa____ phi______ frames
    -       22.6512   77.0000   90.0000 66

  2 omega   61.00   88.00   1.0000    5.0000
omega____ theta____ kappa____ phi______ frames
    -       22.6512   77.0000 -150.0000 27

  3 omega    9.00   74.00   1.0000    5.0000
omega____ theta____ kappa____ phi______ frames
    -       22.6512   77.0000  -30.0000 65

  4 omega   -7.00   63.00   1.0000    4.0000
omega____ theta____ kappa____ phi______ frames
    -       22.8075   77.0000 -150.0000 70

  5 omega  -28.00   16.00   1.0000    4.0000
omega____ theta____ kappa____ phi______ frames
    -       22.8075  -77.0000   60.0000 44

  6 omega   -4.00   22.00   1.0000    4.0000
omega____ theta____ kappa____ phi______ frames
    -      -19.3700  -99.0000 -120.0000 26

  7 omega  -43.00   -3.00   1.0000    4.0000
omega____ theta____ kappa____ phi______ frames
    -       22.8075  -77.0000 -180.0000 40

  8 omega   77.00  105.00   1.0000    4.0000
omega____ theta____ kappa____ phi______ frames
    -       22.8075  178.0000  -90.0000 28

  9 omega   -2.00   31.00   1.0000    4.0000
omega____ theta____ kappa____ phi______ frames
    -       22.8075   57.0000  -30.0000 33

 10 omega   40.00   98.00   1.0000    4.0000
omega____ theta____ kappa____ phi______ frames
    -       22.8075    0.0000  150.0000 58

 11 omega  -27.00   -1.00   1.0000    4.0000
omega____ theta____ kappa____ phi______ frames
    -       22.8075    0.0000  150.0000 26
;
_diffrn_measurement_device_type 'SuperNova, Dual, Cu at zero, Eos'
_diffrn_measurement_method '\w scans'
_diffrn_orient_matrix_UB_11 0.0263227000
_diffrn_orient_matrix_UB_12 0.0105155000
_diffrn_orient_matrix_UB_13 -0.0566020000
_diffrn_orient_matrix_UB_21 0.0769560000
_diffrn_orient_matrix_UB_22 -0.0125523000
_diffrn_orient_matrix_UB_23 0.0155791000
_diffrn_orient_matrix_UB_31 -0.0169871000
_diffrn_orient_matrix_UB_32 -0.0406111000
_diffrn_orient_matrix_UB_33 -0.0194111000
_diffrn_radiation_monochromator mirror
_diffrn_radiation_type 'Mo K\a'
_diffrn_radiation_wavelength 0.7107
_diffrn_reflns_av_R_equivalents 0.0287
_diffrn_reflns_av_unetI/netI 0.0423
_diffrn_reflns_limit_h_max 10
_diffrn_reflns_limit_h_min -10
_diffrn_reflns_limit_k_max 20
_diffrn_reflns_limit_k_min -20
_diffrn_reflns_limit_l_max 14
_diffrn_reflns_limit_l_min -13
_diffrn_reflns_number 13156
_diffrn_reflns_theta_full 25.50
_diffrn_reflns_theta_max 26.37
_diffrn_reflns_theta_min 2.98
_diffrn_source 'SuperNova (Mo) X-ray Source'
_exptl_absorpt_coefficient_mu 0.633
_exptl_absorpt_correction_T_max 1.00000
_exptl_absorpt_correction_T_min 0.84119
_exptl_absorpt_correction_type multi-scan
_exptl_absorpt_process_details
;
CrysAlisPro, Agilent Technologies,
Version 1.171.36.28 (release 01-02-2013 CrysAlis171 .NET)
(compiled Feb  1 2013,16:14:44)
Empirical absorption correction using spherical harmonics,
 implemented in SCALE3 ABSPACK scaling algorithm.
;
_exptl_crystal_colour 'clear light colourless'
_exptl_crystal_density_diffrn 1.580
_exptl_crystal_density_method 'not measured'
_exptl_crystal_description block
_exptl_crystal_F_000 774
_exptl_crystal_size_max 0.34
_exptl_crystal_size_mid 0.27
_exptl_crystal_size_min 0.24
_refine_diff_density_max 0.272
_refine_diff_density_min -0.221
_refine_diff_density_rms 0.045
_refine_ls_abs_structure_details 'Flack H D (1983), Acta Cryst. A39, 876-881'
_refine_ls_abs_structure_Flack -0.013(13)
_refine_ls_extinction_method none
_refine_ls_goodness_of_fit_ref 1.025
_refine_ls_hydrogen_treatment mixed
_refine_ls_matrix_type full
_refine_ls_number_parameters 427
_refine_ls_number_reflns 6173
_refine_ls_number_restraints 1
_refine_ls_restrained_S_all 1.025
_refine_ls_R_factor_all 0.0354
_refine_ls_R_factor_gt 0.0324
_refine_ls_shift/su_max 0.001
_refine_ls_shift/su_mean 0.000
_refine_ls_structure_factor_coef Fsqd
_refine_ls_weighting_details 'calc w=1/[\s^2^(Fo^2^)+(0.0280P)^2^+0.4540P] where P=(Fo^2^+2Fc^2^)/3'
_refine_ls_weighting_scheme calc
_refine_ls_wR_factor_gt 0.0698
_refine_ls_wR_factor_ref 0.0717
_reflns_number_gt 5824
_reflns_number_total 6173
_reflns_threshold_expression >2sigma(I)
_cod_data_source_file ol4037083_si_002.cif
_cod_data_source_block exp_914
_cod_original_cell_volume 1588.37(8)
_cod_database_code 1513428
_reflns_odcompleteness_completeness 99.79
_reflns_odcompleteness_iscentric 1
_reflns_odcompleteness_theta 26.32
_olex2_refinement_description
;
1. Fixed Uiso
 At 1.2 times of:
  All C(H) groups, All C(H,H) groups
 At 1.5 times of:
  All C(H,H,H) groups
2.a Ternary CH refined with riding coordinates:
 C9(H9)
2.b Secondary CH2 refined with riding coordinates:
 C8(H8A,H8B), C10(H10A,H10B), C11(H11A,H11B), C12(H12A,H12B), C13(H13A,H13B),
 C14(H14A,H14B)
2.c Aromatic/amide H refined with riding coordinates:
 C2(H2), C3(H3), C4(H4), C5(H5), C17(H17), C18(H18), C19(H19), C20(H20)
2.d Idealised Me refined as rotating group:
 C22(H22A,H22B,H22C), C23(H23A,H23B,H23C), C24(H24A,H24B,H24C)
;

loop_
_space_group_symop_id
_space_group_symop_operation_xyz
1 'x, y, z'
2 '-x, y+1/2, -z'

loop_
_atom_site_label
_atom_site_type_symbol
_atom_site_fract_x
_atom_site_fract_y
_atom_site_fract_z
_atom_site_U_iso_or_equiv
_atom_site_adp_type
_atom_site_occupancy
_atom_site_symmetry_multiplicity
_atom_site_calc_flag
_atom_site_refinement_flags
Mn1 Mn -0.55066(4) -0.63345(2) -0.24586(3) 0.01913(9) Uani 1 1 d .
S1 S -0.65092(8) -0.42743(4) -0.16952(6) 0.02723(15) Uani 1 1 d .
S2 S -0.87075(8) -0.70085(4) -0.37968(6) 0.02879(15) Uani 1 1 d .
F1 F -0.6025(3) -0.28049(13) -0.2498(3) 0.0950(10) Uani 1 1 d .
F2 F -0.6885(3) -0.36540(18) -0.3781(2) 0.0864(8) Uani 1 1 d .
F3 F -0.4501(3) -0.37225(15) -0.3202(2) 0.0802(8) Uani 1 1 d .
F4 F -0.8905(2) -0.61786(13) -0.57274(17) 0.0580(6) Uani 1 1 d .
F5 F -0.8291(3) -0.74514(15) -0.59550(18) 0.0662(6) Uani 1 1 d .
F6 F -1.0655(2) -0.71269(17) -0.5533(2) 0.0794(8) Uani 1 1 d .
O1 O -0.6363(2) -0.50751(12) -0.22366(18) 0.0364(5) Uani 1 1 d .
O2 O -0.8088(2) -0.40453(13) -0.14466(19) 0.0400(5) Uani 1 1 d .
O3 O -0.5388(3) -0.41293(15) -0.0793(2) 0.0524(6) Uani 1 1 d .
O4 O -0.7035(2) -0.68379(12) -0.37803(16) 0.0296(4) Uani 1 1 d .
O5 O -0.9616(2) -0.63668(16) -0.3278(2) 0.0501(6) Uani 1 1 d .
O6 O -0.9109(2) -0.78434(14) -0.3477(2) 0.0455(6) Uani 1 1 d .
N1 N -0.6774(2) -0.68454(13) -0.09438(18) 0.0236(5) Uani 1 1 d .
N2 N -0.7988(2) -0.79741(13) -0.02943(18) 0.0223(5) Uani 1 1 d .
N3 N -0.4623(2) -0.76821(13) -0.22877(18) 0.0221(5) Uani 1 1 d .
N4 N -0.3198(2) -0.61378(12) -0.14434(17) 0.0219(5) Uani 1 1 d .
N5 N -0.3833(2) -0.58899(13) -0.37494(17) 0.0210(5) Uani 1 1 d .
N6 N -0.1864(2) -0.50226(13) -0.40786(19) 0.0237(5) Uani 1 1 d .
C1 C -0.7845(3) -0.66179(16) -0.0085(2) 0.0240(5) Uani 1 1 d .
C2 C -0.8168(3) -0.58435(17) 0.0396(2) 0.0310(6) Uani 1 1 d .
H2 H -0.7667 -0.5370 0.0134 0.037 Uiso 1 1 calc R
C3 C -0.9266(3) -0.58121(18) 0.1280(2) 0.0329(7) Uani 1 1 d .
H3 H -0.9484 -0.5309 0.1634 0.039 Uiso 1 1 calc R
C4 C -1.0054(3) -0.65188(17) 0.1652(2) 0.0294(6) Uani 1 1 d .
H4 H -1.0810 -0.6469 0.2227 0.035 Uiso 1 1 calc R
C5 C -0.9745(3) -0.72889(17) 0.1192(2) 0.0266(6) Uani 1 1 d .
H5 H -1.0262 -0.7760 0.1446 0.032 Uiso 1 1 calc R
C6 C -0.8607(3) -0.73164(16) 0.0322(2) 0.0226(5) Uani 1 1 d .
C7 C -0.6893(3) -0.76628(15) -0.1018(2) 0.0224(5) Uani 1 1 d .
C8 C -0.5939(3) -0.81776(16) -0.1827(2) 0.0246(6) Uani 1 1 d .
H8A H -0.5534 -0.8655 -0.1415 0.030 Uiso 1 1 calc R
H8B H -0.6590 -0.8371 -0.2467 0.030 Uiso 1 1 calc R
C9 C -0.3281(3) -0.76863(16) -0.1439(2) 0.0260(6) Uani 1 1 d .
H9 H -0.3667 -0.7717 -0.0637 0.031 Uiso 1 1 calc R
C10 C -0.2302(4) -0.84648(18) -0.1734(3) 0.0363(7) Uani 1 1 d .
H10A H -0.1198 -0.8329 -0.1773 0.044 Uiso 1 1 calc R
H10B H -0.2447 -0.8887 -0.1145 0.044 Uiso 1 1 calc R
C11 C -0.2903(3) -0.87643(19) -0.2920(3) 0.0394(7) Uani 1 1 d .
H11A H -0.3482 -0.9275 -0.2840 0.047 Uiso 1 1 calc R
H11B H -0.2042 -0.8852 -0.3454 0.047 Uiso 1 1 calc R
C12 C -0.3971(3) -0.80690(17) -0.3352(2) 0.0292(6) Uani 1 1 d .
H12A H -0.3379 -0.7669 -0.3799 0.035 Uiso 1 1 calc R
H12B H -0.4803 -0.8288 -0.3841 0.035 Uiso 1 1 calc R
C13 C -0.2303(3) -0.69152(17) -0.1604(2) 0.0266(6) Uani 1 1 d .
H13A H -0.1438 -0.6925 -0.1053 0.032 Uiso 1 1 calc R
H13B H -0.1866 -0.6921 -0.2383 0.032 Uiso 1 1 calc R
C14 C -0.2370(3) -0.54483(17) -0.2000(2) 0.0267(6) Uani 1 1 d .
H14A H -0.1256 -0.5493 -0.1845 0.032 Uiso 1 1 calc R
H14B H -0.2735 -0.4930 -0.1678 0.032 Uiso 1 1 calc R
C15 C -0.2660(3) -0.54616(16) -0.3287(2) 0.0216(5) Uani 1 1 d .
C16 C -0.2544(3) -0.51755(15) -0.5160(2) 0.0219(5) Uani 1 1 d .
C17 C -0.2201(3) -0.49064(17) -0.6277(2) 0.0297(6) Uani 1 1 d .
H17 H -0.1385 -0.4541 -0.6417 0.036 Uiso 1 1 calc R
C18 C -0.3126(3) -0.52061(17) -0.7169(2) 0.0328(7) Uani 1 1 d .
H18 H -0.2930 -0.5037 -0.7929 0.039 Uiso 1 1 calc R
C19 C -0.4348(3) -0.57561(18) -0.6962(2) 0.0311(6) Uani 1 1 d .
H19 H -0.4942 -0.5949 -0.7587 0.037 Uiso 1 1 calc R
C20 C -0.4696(3) -0.60208(17) -0.5851(2) 0.0258(6) Uani 1 1 d .
H20 H -0.5520 -0.6383 -0.5716 0.031 Uiso 1 1 calc R
C21 C -0.3774(3) -0.57275(15) -0.4943(2) 0.0214(5) Uani 1 1 d .
C22 C -0.3419(3) -0.59608(19) -0.0190(2) 0.0331(7) Uani 1 1 d .
H22A H -0.4033 -0.5469 -0.0105 0.050 Uiso 1 1 calc R
H22B H -0.2417 -0.5883 0.0177 0.050 Uiso 1 1 calc R
H22C H -0.3949 -0.6415 0.0171 0.050 Uiso 1 1 calc R
C23 C -0.0482(3) -0.45065(19) -0.3868(3) 0.0366(7) Uani 1 1 d .
H23A H -0.0534 -0.4275 -0.3098 0.055 Uiso 1 1 calc R
H23B H -0.0454 -0.4070 -0.4432 0.055 Uiso 1 1 calc R
H23C H 0.0446 -0.4837 -0.3934 0.055 Uiso 1 1 calc R
C24 C -0.8429(3) -0.88357(16) -0.0196(3) 0.0306(6) Uani 1 1 d .
H24A H -0.8753 -0.9038 -0.0946 0.046 Uiso 1 1 calc R
H24B H -0.9277 -0.8889 0.0344 0.046 Uiso 1 1 calc R
H24C H -0.7549 -0.9150 0.0078 0.046 Uiso 1 1 calc R
C25 C -0.5952(4) -0.3578(2) -0.2873(4) 0.0531(9) Uani 1 1 d .
C26 C -0.9157(4) -0.6943(2) -0.5328(3) 0.0475(8) Uani 1 1 d .

loop_
_atom_site_aniso_label
_atom_site_aniso_U_11
_atom_site_aniso_U_22
_atom_site_aniso_U_33
_atom_site_aniso_U_23
_atom_site_aniso_U_13
_atom_site_aniso_U_12
Mn1 0.02298(18) 0.01799(17) 0.01646(17) 0.00062(16) 0.00385(13) -0.00023(16)
S1 0.0299(3) 0.0228(3) 0.0291(4) -0.0006(3) 0.0044(3) 0.0051(3)
S2 0.0216(3) 0.0278(4) 0.0370(4) 0.0029(3) 0.0023(3) 0.0005(3)
F1 0.110(2) 0.0239(11) 0.151(3) 0.0151(14) 0.0342(19) -0.0024(12)
F2 0.0951(19) 0.102(2) 0.0616(16) 0.0463(15) -0.0015(14) 0.0014(16)
F3 0.0651(14) 0.0668(16) 0.109(2) 0.0346(14) 0.0448(14) 0.0014(12)
F4 0.0575(12) 0.0619(15) 0.0544(12) 0.0253(11) -0.0159(9) -0.0108(10)
F5 0.0847(16) 0.0699(15) 0.0439(12) -0.0206(11) -0.0092(11) -0.0059(13)
F6 0.0464(12) 0.108(2) 0.0834(16) 0.0252(15) -0.0356(11) -0.0349(13)
O1 0.0467(12) 0.0208(10) 0.0418(12) -0.0012(9) 0.0115(9) 0.0057(9)
O2 0.0331(11) 0.0380(12) 0.0490(13) 0.0017(10) 0.0111(9) 0.0123(9)
O3 0.0468(13) 0.0576(15) 0.0526(15) -0.0142(13) -0.0167(11) 0.0087(12)
O4 0.0225(9) 0.0409(12) 0.0255(10) -0.0038(8) 0.0000(7) -0.0035(8)
O5 0.0384(11) 0.0437(12) 0.0685(15) 0.0048(14) 0.0244(10) 0.0127(11)
O6 0.0392(12) 0.0337(12) 0.0635(15) 0.0149(11) -0.0050(10) -0.0089(10)
N1 0.0301(12) 0.0188(11) 0.0219(11) 0.0019(9) 0.0063(9) 0.0018(9)
N2 0.0246(11) 0.0199(11) 0.0225(11) 0.0053(9) 0.0018(9) -0.0006(9)
N3 0.0256(11) 0.0204(11) 0.0202(11) -0.0006(9) 0.0055(8) 0.0006(9)
N4 0.0254(11) 0.0226(12) 0.0177(10) 0.0000(8) 0.0007(8) 0.0013(8)
N5 0.0240(11) 0.0227(11) 0.0165(10) 0.0004(9) 0.0035(8) -0.0015(9)
N6 0.0234(11) 0.0192(11) 0.0287(12) 0.0026(9) 0.0034(9) -0.0016(9)
C1 0.0273(13) 0.0263(13) 0.0184(12) 0.0031(10) 0.0028(10) 0.0004(11)
C2 0.0396(16) 0.0248(15) 0.0287(15) 0.0001(12) 0.0101(12) -0.0014(12)
C3 0.0413(17) 0.0297(16) 0.0277(15) -0.0034(12) 0.0076(12) 0.0068(13)
C4 0.0277(13) 0.0380(18) 0.0226(13) 0.0041(12) 0.0073(10) 0.0045(12)
C5 0.0239(13) 0.0307(15) 0.0254(14) 0.0103(11) 0.0046(10) 0.0043(11)
C6 0.0235(13) 0.0236(13) 0.0208(13) 0.0030(10) -0.0022(10) 0.0063(10)
C7 0.0273(13) 0.0195(13) 0.0203(13) 0.0038(11) 0.0003(10) -0.0007(11)
C8 0.0313(14) 0.0181(13) 0.0246(14) 0.0018(11) 0.0063(11) 0.0025(11)
C9 0.0267(13) 0.0263(14) 0.0250(14) 0.0056(11) 0.0004(10) 0.0054(11)
C10 0.0385(16) 0.0291(15) 0.0414(18) 0.0125(14) 0.0067(13) 0.0100(13)
C11 0.0363(16) 0.0325(17) 0.050(2) -0.0048(15) 0.0134(14) 0.0101(13)
C12 0.0389(16) 0.0272(15) 0.0216(14) -0.0014(11) 0.0079(11) 0.0029(12)
C13 0.0234(13) 0.0304(15) 0.0260(14) 0.0036(12) -0.0005(10) 0.0045(11)
C14 0.0282(14) 0.0275(14) 0.0242(14) -0.0022(11) -0.0031(11) -0.0046(12)
C15 0.0231(13) 0.0189(12) 0.0227(13) -0.0005(10) 0.0028(10) 0.0020(10)
C16 0.0226(12) 0.0175(12) 0.0256(13) 0.0024(11) 0.0059(10) 0.0032(10)
C17 0.0368(15) 0.0221(13) 0.0304(15) 0.0071(12) 0.0126(12) 0.0012(12)
C18 0.0484(17) 0.0288(15) 0.0213(14) 0.0076(12) 0.0149(12) 0.0061(13)
C19 0.0440(17) 0.0309(15) 0.0183(14) -0.0019(12) 0.0004(12) 0.0052(13)
C20 0.0306(14) 0.0254(13) 0.0214(13) -0.0002(11) 0.0001(11) -0.0001(11)
C21 0.0252(13) 0.0199(12) 0.0192(13) 0.0023(10) 0.0041(10) 0.0048(10)
C22 0.0368(16) 0.0426(17) 0.0197(14) 0.0006(12) -0.0038(11) -0.0008(14)
C23 0.0323(15) 0.0326(16) 0.0450(18) 0.0027(14) 0.0018(13) -0.0127(13)
C24 0.0315(14) 0.0202(14) 0.0400(17) 0.0064(12) 0.0072(12) -0.0005(11)
C25 0.049(2) 0.0360(19) 0.074(3) 0.0155(18) 0.0158(19) -0.0014(16)
C26 0.0392(18) 0.055(2) 0.049(2) 0.0038(18) -0.0142(15) -0.0098(16)

loop_
_atom_type_symbol
_atom_type_description
_atom_type_scat_dispersion_real
_atom_type_scat_dispersion_imag
_atom_type_scat_source
C C 0.0033 0.0016 'International Tables Vol C Tables 4.2.6.8 and 6.1.1.4'
H H 0.0000 0.0000 'International Tables Vol C Tables 4.2.6.8 and 6.1.1.4'
N N 0.0061 0.0033 'International Tables Vol C Tables 4.2.6.8 and 6.1.1.4'
O O 0.0106 0.0060 'International Tables Vol C Tables 4.2.6.8 and 6.1.1.4'
S S 0.1246 0.1234 'International Tables Vol C Tables 4.2.6.8 and 6.1.1.4'
Mn Mn 0.3368 0.7283 'International Tables Vol C Tables 4.2.6.8 and 6.1.1.4'
F F 0.0171 0.0103 'International Tables Vol C Tables 4.2.6.8 and 6.1.1.4'

loop_
_geom_angle_atom_site_label_1
_geom_angle_atom_site_label_2
_geom_angle_atom_site_label_3
_geom_angle
O1 Mn1 N1 95.31(8)
O1 Mn1 N3 168.44(8)
O1 Mn1 N4 95.61(8)
O1 Mn1 N5 89.52(8)
O4 Mn1 O1 103.54(8)
O4 Mn1 N1 96.49(8)
O4 Mn1 N3 84.15(7)
O4 Mn1 N4 156.93(7)
O4 Mn1 N5 92.56(7)
N1 Mn1 N3 75.03(7)
N1 Mn1 N4 94.39(8)
N4 Mn1 N3 79.10(7)
N5 Mn1 N1 168.44(8)
N5 Mn1 N3 98.86(7)
N5 Mn1 N4 74.65(7)
O1 S1 C25 102.37(16)
O2 S1 O1 113.79(13)
O2 S1 C25 103.73(15)
O3 S1 O1 113.62(13)
O3 S1 O2 116.29(14)
O3 S1 C25 104.97(17)
O4 S2 C26 101.83(13)
O5 S2 O4 113.06(13)
O5 S2 O6 116.51(14)
O5 S2 C26 104.47(16)
O6 S2 O4 114.16(12)
O6 S2 C26 104.70(15)
S1 O1 Mn1 156.92(14)
S2 O4 Mn1 132.20(11)
C1 N1 Mn1 141.23(17)
C7 N1 Mn1 111.08(16)
C7 N1 C1 104.9(2)
C6 N2 C24 127.0(2)
C7 N2 C6 107.1(2)
C7 N2 C24 126.0(2)
C8 N3 Mn1 107.09(14)
C8 N3 C9 110.2(2)
C8 N3 C12 110.7(2)
C9 N3 Mn1 107.83(15)
C12 N3 Mn1 116.88(15)
C12 N3 C9 104.03(19)
C13 N4 Mn1 105.02(15)
C14 N4 Mn1 107.33(14)
C14 N4 C13 109.97(19)
C14 N4 C22 109.8(2)
C22 N4 Mn1 113.82(16)
C22 N4 C13 110.7(2)
C15 N5 Mn1 113.42(16)
C15 N5 C21 105.2(2)
C21 N5 Mn1 138.92(17)
C15 N6 C16 107.3(2)
C15 N6 C23 127.0(2)
C16 N6 C23 125.6(2)
N1 C1 C2 130.2(2)
C6 C1 N1 109.4(2)
C6 C1 C2 120.4(2)
C1 C2 H2 121.4
C3 C2 C1 117.2(3)
C3 C2 H2 121.4
C2 C3 H3 119.3
C2 C3 C4 121.5(3)
C4 C3 H3 119.3
C3 C4 H4 118.9
C5 C4 C3 122.1(2)
C5 C4 H4 118.9
C4 C5 H5 122.1
C4 C5 C6 115.9(2)
C6 C5 H5 122.1
N2 C6 C1 106.0(2)
N2 C6 C5 131.1(3)
C1 C6 C5 122.9(3)
N1 C7 N2 112.6(2)
N1 C7 C8 123.6(2)
N2 C7 C8 123.7(2)
N3 C8 C7 109.7(2)
N3 C8 H8A 109.7
N3 C8 H8B 109.7
C7 C8 H8A 109.7
C7 C8 H8B 109.7
H8A C8 H8B 108.2
N3 C9 H9 110.4
N3 C9 C10 105.8(2)
N3 C9 C13 109.6(2)
C10 C9 H9 110.4
C13 C9 H9 110.4
C13 C9 C10 110.2(2)
C9 C10 H10A 110.6
C9 C10 H10B 110.6
H10A C10 H10B 108.7
C11 C10 C9 105.9(2)
C11 C10 H10A 110.6
C11 C10 H10B 110.6
C10 C11 H11A 110.9
C10 C11 H11B 110.9
C10 C11 C12 104.5(2)
H11A C11 H11B 108.9
C12 C11 H11A 110.9
C12 C11 H11B 110.9
N3 C12 C11 105.7(2)
N3 C12 H12A 110.6
N3 C12 H12B 110.6
C11 C12 H12A 110.6
C11 C12 H12B 110.6
H12A C12 H12B 108.7
N4 C13 C9 113.5(2)
N4 C13 H13A 108.9
N4 C13 H13B 108.9
C9 C13 H13A 108.9
C9 C13 H13B 108.9
H13A C13 H13B 107.7
N4 C14 H14A 109.7
N4 C14 H14B 109.7
N4 C14 C15 109.9(2)
H14A C14 H14B 108.2
C15 C14 H14A 109.7
C15 C14 H14B 109.7
N5 C15 N6 113.1(2)
N5 C15 C14 121.5(2)
N6 C15 C14 125.3(2)
N6 C16 C21 105.4(2)
C17 C16 N6 132.8(2)
C17 C16 C21 121.8(2)
C16 C17 H17 121.6
C18 C17 C16 116.9(3)
C18 C17 H17 121.6
C17 C18 H18 119.1
C17 C18 C19 121.7(2)
C19 C18 H18 119.1
C18 C19 H19 119.3
C20 C19 C18 121.5(3)
C20 C19 H19 119.3
C19 C20 H20 121.2
C19 C20 C21 117.6(3)
C21 C20 H20 121.2
N5 C21 C16 109.0(2)
C20 C21 N5 130.4(2)
C20 C21 C16 120.6(2)
N4 C22 H22A 109.5
N4 C22 H22B 109.5
N4 C22 H22C 109.5
H22A C22 H22B 109.5
H22A C22 H22C 109.5
H22B C22 H22C 109.5
N6 C23 H23A 109.5
N6 C23 H23B 109.5
N6 C23 H23C 109.5
H23A C23 H23B 109.5
H23A C23 H23C 109.5
H23B C23 H23C 109.5
N2 C24 H24A 109.5
N2 C24 H24B 109.5
N2 C24 H24C 109.5
H24A C24 H24B 109.5
H24A C24 H24C 109.5
H24B C24 H24C 109.5
F1 C25 S1 109.3(3)
F2 C25 S1 111.6(2)
F2 C25 F1 108.5(3)
F2 C25 F3 108.9(4)
F3 C25 S1 110.6(3)
F3 C25 F1 107.9(3)
F4 C26 S2 110.8(2)
F5 C26 S2 112.2(2)
F5 C26 F4 107.4(3)
F5 C26 F6 107.7(3)
F6 C26 S2 111.0(3)
F6 C26 F4 107.6(3)

loop_
_geom_bond_atom_site_label_1
_geom_bond_atom_site_label_2
_geom_bond_distance
Mn1 O1 2.1843(19)
Mn1 O4 2.1552(18)
Mn1 N1 2.213(2)
Mn1 N3 2.319(2)
Mn1 N4 2.306(2)
Mn1 N5 2.187(2)
S1 O1 1.445(2)
S1 O2 1.430(2)
S1 O3 1.425(2)
S1 C25 1.826(4)
S2 O4 1.4552(18)
S2 O5 1.429(2)
S2 O6 1.444(2)
S2 C26 1.798(3)
F1 C25 1.326(4)
F2 C25 1.313(4)
F3 C25 1.319(4)
F4 C26 1.339(4)
F5 C26 1.323(4)
F6 C26 1.334(4)
N1 C1 1.398(3)
N1 C7 1.332(3)
N2 C6 1.386(3)
N2 C7 1.352(3)
N2 C24 1.451(3)
N3 C8 1.481(3)
N3 C9 1.500(3)
N3 C12 1.485(3)
N4 C13 1.486(3)
N4 C14 1.471(3)
N4 C22 1.479(3)
N5 C15 1.326(3)
N5 C21 1.396(3)
N6 C15 1.342(3)
N6 C16 1.389(3)
N6 C23 1.466(3)
C1 C2 1.399(4)
C1 C6 1.388(4)
C2 H2 0.9300
C2 C3 1.386(4)
C3 H3 0.9300
C3 C4 1.397(4)
C4 H4 0.9300
C4 C5 1.381(4)
C5 H5 0.9300
C5 C6 1.398(4)
C7 C8 1.494(3)
C8 H8A 0.9700
C8 H8B 0.9700
C9 H9 0.9800
C9 C10 1.552(4)
C9 C13 1.516(4)
C10 H10A 0.9700
C10 H10B 0.9700
C10 C11 1.530(4)
C11 H11A 0.9700
C11 H11B 0.9700
C11 C12 1.531(4)
C12 H12A 0.9700
C12 H12B 0.9700
C13 H13A 0.9700
C13 H13B 0.9700
C14 H14A 0.9700
C14 H14B 0.9700
C14 C15 1.495(4)
C16 C17 1.386(4)
C16 C21 1.404(3)
C17 H17 0.9300
C17 C18 1.378(4)
C18 H18 0.9300
C18 C19 1.395(4)
C19 H19 0.9300
C19 C20 1.378(4)
C20 H20 0.9300
C20 C21 1.386(4)
C22 H22A 0.9600
C22 H22B 0.9600
C22 H22C 0.9600
C23 H23A 0.9600
C23 H23B 0.9600
C23 H23C 0.9600
C24 H24A 0.9600
C24 H24B 0.9600
C24 H24C 0.9600

loop_
_geom_torsion_atom_site_label_1
_geom_torsion_atom_site_label_2
_geom_torsion_atom_site_label_3
_geom_torsion_atom_site_label_4
_geom_torsion
Mn1 N1 C1 C2 -25.6(5)
Mn1 N1 C1 C6 156.8(2)
Mn1 N1 C7 N2 -163.71(16)
Mn1 N1 C7 C8 15.4(3)
Mn1 N3 C8 C7 -33.4(2)
Mn1 N3 C9 C10 -156.41(16)
Mn1 N3 C9 C13 -37.6(2)
Mn1 N3 C12 C11 157.20(18)
Mn1 N4 C13 C9 -45.2(2)
Mn1 N4 C14 C15 -34.7(2)
Mn1 N5 C15 N6 -164.45(16)
Mn1 N5 C15 C14 11.9(3)
Mn1 N5 C21 C16 158.54(19)
Mn1 N5 C21 C20 -21.6(4)
O1 Mn1 O4 S2 -64.72(17)
O1 Mn1 N1 C1 4.1(3)
O1 Mn1 N1 C7 161.07(18)
O1 Mn1 N3 C8 66.0(4)
O1 Mn1 N3 C9 -52.5(4)
O1 Mn1 N3 C12 -169.1(3)
O1 Mn1 N4 C13 -173.33(14)
O1 Mn1 N4 C14 -56.32(16)
O1 Mn1 N4 C22 65.41(18)
O1 Mn1 N5 C15 72.23(18)
O1 Mn1 N5 C21 -86.4(3)
O1 S1 C25 F1 -179.7(3)
O1 S1 C25 F2 60.3(3)
O1 S1 C25 F3 -61.1(3)
O2 S1 O1 Mn1 -126.2(3)
O2 S1 C25 F1 61.7(3)
O2 S1 C25 F2 -58.3(3)
O2 S1 C25 F3 -179.7(3)
O3 S1 O1 Mn1 9.9(4)
O3 S1 C25 F1 -60.8(3)
O3 S1 C25 F2 179.2(3)
O3 S1 C25 F3 57.8(3)
O4 Mn1 O1 S1 168.5(3)
O4 Mn1 N1 C1 -100.3(3)
O4 Mn1 N1 C7 56.76(18)
O4 Mn1 N3 C8 -66.29(15)
O4 Mn1 N3 C9 175.16(16)
O4 Mn1 N3 C12 58.52(18)
O4 Mn1 N4 C13 -27.1(3)
O4 Mn1 N4 C14 89.9(2)
O4 Mn1 N4 C22 -148.4(2)
O4 Mn1 N5 C15 175.76(18)
O4 Mn1 N5 C21 17.2(3)
O4 S2 C26 F4 -63.8(3)
O4 S2 C26 F5 56.2(3)
O4 S2 C26 F6 176.7(3)
O5 S2 O4 Mn1 42.4(2)
O5 S2 C26 F4 54.1(3)
O5 S2 C26 F5 174.1(2)
O5 S2 C26 F6 -65.4(3)
O6 S2 O4 Mn1 -93.83(19)
O6 S2 C26 F4 177.0(2)
O6 S2 C26 F5 -62.9(3)
O6 S2 C26 F6 57.5(3)
N1 Mn1 O1 S1 70.5(3)
N1 Mn1 O4 S2 32.36(17)
N1 Mn1 N3 C8 32.05(15)
N1 Mn1 N3 C9 -86.50(16)
N1 Mn1 N3 C12 156.85(19)
N1 Mn1 N4 C13 90.88(15)
N1 Mn1 N4 C14 -152.11(15)
N1 Mn1 N4 C22 -30.38(18)
N1 Mn1 N5 C15 -42.7(5)
N1 Mn1 N5 C21 158.7(3)
N1 C1 C2 C3 -177.5(3)
N1 C1 C6 N2 0.1(3)
N1 C1 C6 C5 179.7(2)
N1 C7 C8 N3 13.9(4)
N2 C7 C8 N3 -167.2(2)
N3 Mn1 O1 S1 37.6(6)
N3 Mn1 O4 S2 106.51(17)
N3 Mn1 N1 C1 177.6(3)
N3 Mn1 N1 C7 -25.39(17)
N3 Mn1 N4 C13 17.06(14)
N3 Mn1 N4 C14 134.08(16)
N3 Mn1 N4 C22 -104.20(18)
N3 Mn1 N5 C15 -99.77(18)
N3 Mn1 N5 C21 101.6(3)
N3 C9 C10 C11 13.1(3)
N3 C9 C13 N4 58.7(3)
N4 Mn1 O1 S1 -24.5(3)
N4 Mn1 O4 S2 149.97(16)
N4 Mn1 N1 C1 100.1(3)
N4 Mn1 N1 C7 -102.87(18)
N4 Mn1 N3 C8 129.64(16)
N4 Mn1 N3 C9 11.10(15)
N4 Mn1 N3 C12 -105.55(18)
N4 Mn1 N5 C15 -23.73(17)
N4 Mn1 N5 C21 177.7(3)
N4 C14 C15 N5 17.2(3)
N4 C14 C15 N6 -166.9(2)
N5 Mn1 O1 S1 -99.0(3)
N5 Mn1 O4 S2 -154.84(16)
N5 Mn1 N1 C1 118.4(4)
N5 Mn1 N1 C7 -84.6(5)
N5 Mn1 N3 C8 -157.98(15)
N5 Mn1 N3 C9 83.47(16)
N5 Mn1 N3 C12 -33.17(18)
N5 Mn1 N4 C13 -85.38(15)
N5 Mn1 N4 C14 31.64(15)
N5 Mn1 N4 C22 153.36(19)
N6 C16 C17 C18 178.5(3)
N6 C16 C21 N5 0.7(3)
N6 C16 C21 C20 -179.1(2)
C1 N1 C7 N2 1.6(3)
C1 N1 C7 C8 -179.3(2)
C1 C2 C3 C4 -1.9(4)
C2 C1 C6 N2 -177.8(2)
C2 C1 C6 C5 1.8(4)
C2 C3 C4 C5 2.3(4)
C3 C4 C5 C6 -0.7(4)
C4 C5 C6 N2 178.0(3)
C4 C5 C6 C1 -1.4(4)
C6 N2 C7 N1 -1.6(3)
C6 N2 C7 C8 179.3(2)
C6 C1 C2 C3 -0.1(4)
C7 N1 C1 C2 176.6(3)
C7 N1 C1 C6 -1.0(3)
C7 N2 C6 C1 0.8(3)
C7 N2 C6 C5 -178.7(3)
C8 N3 C9 C10 87.0(2)
C8 N3 C9 C13 -154.2(2)
C8 N3 C12 C11 -79.8(3)
C9 N3 C8 C7 83.6(3)
C9 N3 C12 C11 38.5(3)
C9 C10 C11 C12 9.9(3)
C10 C9 C13 N4 174.8(2)
C10 C11 C12 N3 -29.9(3)
C12 N3 C8 C7 -161.9(2)
C12 N3 C9 C10 -31.7(3)
C12 N3 C9 C13 87.1(2)
C13 N4 C14 C15 79.0(3)
C13 C9 C10 C11 -105.3(3)
C14 N4 C13 C9 -160.3(2)
C15 N5 C21 C16 -1.2(3)
C15 N5 C21 C20 178.7(3)
C15 N6 C16 C17 -178.7(3)
C15 N6 C16 C21 -0.1(3)
C16 N6 C15 N5 -0.7(3)
C16 N6 C15 C14 -176.9(2)
C16 C17 C18 C19 -0.2(4)
C17 C16 C21 N5 179.6(2)
C17 C16 C21 C20 -0.2(4)
C17 C18 C19 C20 0.5(4)
C18 C19 C20 C21 -0.7(4)
C19 C20 C21 N5 -179.2(3)
C19 C20 C21 C16 0.6(4)
C21 N5 C15 N6 1.2(3)
C21 N5 C15 C14 177.5(2)
C21 C16 C17 C18 0.0(4)
C22 N4 C13 C9 78.1(3)
C22 N4 C14 C15 -158.9(2)
C23 N6 C15 N5 -177.9(2)
C23 N6 C15 C14 5.9(4)
C23 N6 C16 C17 -1.5(4)
C23 N6 C16 C21 177.2(2)
C24 N2 C6 C1 -178.8(2)
C24 N2 C6 C5 1.7(4)
C24 N2 C7 N1 178.0(2)
C24 N2 C7 C8 -1.0(4)
C25 S1 O1 Mn1 122.5(3)
C26 S2 O4 Mn1 153.95(18)
